data_7130170
loop_
_publ_author_name
'Khamphaijun, Korawit'
'Namnouad, Phitawat'
'Docker, Andrew'
'Ruengsuk, Araya'
'Tantirungrotechai, Jonggol'
'D\'iaz-Torres, Ra\'ul'
'Harding, David J.'
'Bunchuay, Thanthapatra'

_publ_section_title
;
 Neutral Isocyanide-Templated Assembly of Pillar[5]arene [2] and
 [3]Pseudorotaxanes
;
_journal_name_full 'Chemical Communications'
_journal_paper_doi 10.1039/D2CC02255A
_journal_year 2022
_chemical_formula_moiety 'C7 H4 I N, C55 H70 O10, C H Cl3'
_chemical_formula_sum 'C63 H75 Cl3 I N O10'
_chemical_formula_weight 1239.49
_space_group_crystal_system monoclinic
_space_group_IT_number 14
_space_group_name_Hall '-P 2ybc'
_space_group_name_H-M_alt 'P 1 21/c 1'
_atom_sites_solution_hydrogens geom
_atom_sites_solution_primary dual
_audit_creation_date 2022-03-17
_audit_creation_method
;
Olex2 1.5
(compiled 2021.12.09 svn.r5202d8cf for OlexSys, GUI svn.r6439)
;
_audit_update_record
;
2022-04-18 deposited with the CCDC.	2022-05-31 downloaded from the CCDC.
;
_cell_angle_alpha 90
_cell_angle_beta 120.0360(10)
_cell_angle_gamma 90
_cell_formula_units_Z 4
_cell_length_a 11.60810(10)
_cell_length_b 21.52620(10)
_cell_length_c 27.6794(3)
_cell_measurement_reflns_used 29588
_cell_measurement_temperature 150.00(10)
_cell_measurement_theta_max 68.4550
_cell_measurement_theta_min 2.7350
_cell_volume 5987.67(11)
_computing_cell_refinement 'CrysAlisPro 1.171.40.84a (Rigaku OD, 2020)'
_computing_data_collection 'CrysAlisPro 1.171.40.84a (Rigaku OD, 2020)'
_computing_data_reduction 'CrysAlisPro 1.171.40.84a (Rigaku OD, 2020)'
_computing_molecular_graphics 'Olex2 1.5 (Dolomanov et al., 2009)'
_computing_publication_material 'Olex2 1.5 (Dolomanov et al., 2009)'
_computing_structure_refinement 'SHELXL 2014/7 (Sheldrick, 2015)'
_computing_structure_solution 'SHELXT 2014/5 (Sheldrick, 2014)'
_diffrn_ambient_temperature 150.00(10)
_diffrn_detector_area_resol_mean 10.0000
_diffrn_detector_type HyPix3000
_diffrn_measured_fraction_theta_full 0.999
_diffrn_measured_fraction_theta_max 0.994
_diffrn_measurement_details
;
List of Runs (angles in degrees, time in seconds):

  # Type    Start    End  Width  t~exp~   \w     \q     \k     \f   Frames
#--------------------------------------------------------------------------
  1  \w     19.00 105.00   0.50    0.20    --   40.91  69.00  70.00  172
  2  \w    -23.00  63.00   0.50    0.20    --   40.91 -69.00 -62.00  172
  3  \w     75.00 157.00   0.50    0.77    --   96.90  69.00  70.00  164
  4  \w     33.00 119.00   0.50    0.77    --   96.90 -69.00 -62.00  172
  5  \w    -53.00  23.00   0.50    0.20    --  -40.91  37.00-150.00  152
  6  \w   -105.00 -29.00   0.50    0.20    --  -40.91 -37.00-180.00  152
  7  \w   -105.00 -19.00   0.50    0.20    --  -40.91 -69.00 -62.00  172
  8  \w    -63.00  23.00   0.50    0.20    --  -40.91  69.00  70.00  172
  9  \w    -53.00  23.00   0.50    0.20    --  -40.91  37.00  60.00  152
 10  \w    -50.00  27.00   0.50    0.20    --  -40.91  25.00 -30.00  154
 11  \w     29.00 105.00   0.50    0.20    --   40.91  37.00  30.00  152
 12  \w    -13.00  77.00   0.50    0.20    --   40.91-104.00 120.00  180
 13  \w    -13.00  77.00   0.50    0.20    --   40.91-104.00 -60.00  180
 14  \w     29.00 105.00   0.50    0.20    --   40.91  37.00-120.00  152
 15  \w     88.00 157.00   0.50    0.77    --   96.90  33.00 120.00  138
 16  \w     32.00 106.00   0.50    0.77    --   96.90 -33.00  90.00  148
 17  \w     34.00 110.00   0.50    0.77    --   96.90 -42.00 -60.00  152
 18  \w     34.00 113.00   0.50    0.77    --   96.90 -50.00  30.00  158
 19  \w     88.00 157.00   0.50    0.77    --   96.90  25.00 150.00  138
 20  \w     88.00 157.00   0.50    0.77    --   96.90  33.00-180.00  138
 21  \w     83.00 157.00   0.50    0.77    --   96.90  77.00-180.00  148
 22  \w     83.00 157.00   0.50    0.77    --   96.90  77.00   0.00  148
 23  \w     88.00 157.00   0.50    0.77    --   96.90  33.00   0.00  138
 24  \w     34.00 113.00   0.50    0.77    --   96.90 -50.00-180.00  158
 25  \w     32.00 109.00   0.50    0.77    --   96.90-117.00 -30.00  154
 26  \w     76.00 151.00   0.50    0.77    --   96.90  68.00-150.00  150
 27  \w     62.00 113.00   0.50    0.77    --   96.90 -68.00  90.00  102
 28  \w     96.00 149.00   0.50    0.77    --   96.90  77.00  30.00  106
;
_diffrn_measurement_device 'four-circle diffractometer'
_diffrn_measurement_device_type 'SuperNova, Single source at offset/far, HyPix3000'
_diffrn_measurement_method '\w scans'
_diffrn_radiation_type CuK\a
_diffrn_radiation_wavelength 1.54184
_diffrn_reflns_av_R_equivalents 0.0620
_diffrn_reflns_av_unetI/netI 0.0398
_diffrn_reflns_Laue_measured_fraction_full 0.999
_diffrn_reflns_Laue_measured_fraction_max 0.994
_diffrn_reflns_limit_h_max 14
_diffrn_reflns_limit_h_min -13
_diffrn_reflns_limit_k_max 25
_diffrn_reflns_limit_k_min -25
_diffrn_reflns_limit_l_max 33
_diffrn_reflns_limit_l_min -33
_diffrn_reflns_number 48172
_diffrn_reflns_point_group_measured_fraction_full 0.999
_diffrn_reflns_point_group_measured_fraction_max 0.994
_diffrn_reflns_theta_full 67.684
_diffrn_reflns_theta_max 68.551
_diffrn_reflns_theta_min 2.759
_exptl_absorpt_coefficient_mu 5.902
_exptl_absorpt_correction_T_max 0.459
_exptl_absorpt_correction_T_min 0.207
_exptl_absorpt_correction_type analytical
_exptl_absorpt_process_details
;
CrysAlisPro 1.171.40.84a (Rigaku Oxford Diffraction, 2020)
Analytical numeric absorption correction using a multifaceted crystal
model based on expressions derived by R.C. Clark & J.S. Reid.
(Clark, R. C. & Reid, J. S. (1995). Acta Cryst. A51, 887-897)
Empirical absorption correction using spherical harmonics,
implemented in SCALE3 ABSPACK scaling algorithm.
;
_exptl_crystal_colour colourless
_exptl_crystal_colour_primary colourless
_exptl_crystal_density_diffrn 1.375
_exptl_crystal_description block
_exptl_crystal_F_000 2576
_exptl_crystal_size_max 0.414
_exptl_crystal_size_mid 0.318
_exptl_crystal_size_min 0.238
_refine_diff_density_max 2.183
_refine_diff_density_min -0.703
_refine_diff_density_rms 0.068
_refine_ls_extinction_coef 0.00015(3)
_refine_ls_extinction_expression Fc^*^=kFc[1+0.001xFc^2^\l^3^/sin(2\q)]^-1/4^
_refine_ls_extinction_method 'SHELXL-2014/7 (Sheldrick 2014'
_refine_ls_goodness_of_fit_ref 1.039
_refine_ls_hydrogen_treatment constr
_refine_ls_matrix_type full
_refine_ls_number_parameters 774
_refine_ls_number_reflns 10951
_refine_ls_number_restraints 263
_refine_ls_restrained_S_all 1.091
_refine_ls_R_factor_all 0.0494
_refine_ls_R_factor_gt 0.0465
_refine_ls_shift/su_max 0.003
_refine_ls_shift/su_mean 0.000
_refine_ls_structure_factor_coef Fsqd
_refine_ls_weighting_details 'w=1/[\s^2^(Fo^2^)+(0.0612P)^2^+6.5669P] where P=(Fo^2^+2Fc^2^)/3'
_refine_ls_weighting_scheme calc
_refine_ls_wR_factor_gt 0.1222
_refine_ls_wR_factor_ref 0.1245
_reflns_Friedel_coverage 0.000
_reflns_number_gt 10067
_reflns_number_total 10951
_reflns_threshold_expression 'I > 2\s(I)'
_cod_data_source_file d2cc02255a2.cif
_cod_data_source_block etp5a+i-nc-150k
_cod_original_cell_volume 5987.67(10)
_cod_database_code 7130170
_shelx_shelxl_version_number 2014/7
_shelx_space_group_comment
;
The symmetry employed for this shelxl refinement is uniquely defined
by the following loop, which should always be used as a source of
symmetry information in preference to the above space-group names.
They are only intended as comments.
;
_olex2_refinement_description
;
1. Fixed Uiso
 At 1.2 times of:
  All C(H) groups, All C(H,H) groups
 At 1.5 times of:
  All C(H,H,H) groups
2. Restrained distances
 O8-C43A \\sim O8-C43B
 with sigma of 0.02
 I1-C60 \\sim I1A-C60A
 with sigma of 0.02
 C43A-C44A \\sim C43B-C44B
 with sigma of 0.02
 C57-C59 \\sim C57A-C59A
 with sigma of 0.04
 N1-C57 \\sim N1A-C57A
 with sigma of 0.02
 O8-C44A \\sim O8-C44B
 with sigma of 0.04
 Cl2A-Cl1 \\sim Cl2B-Cl1A
 with sigma of 0.04
 C60-C59 \\sim C60A-C59A
 with sigma of 0.02
 Cl3A-C63 \\sim Cl3B-C63A
 with sigma of 0.02
 Cl2A-Cl3A \\sim Cl2B-Cl3B
 with sigma of 0.04
 C60-C61 \\sim C60A-C61A
 with sigma of 0.02
 Cl3A-Cl1 \\sim Cl3B-Cl1A
 with sigma of 0.04
 Cl1-C63 \\sim Cl1A-C63A
 with sigma of 0.02
 C62-C58 \\sim C62A-C58A
 with sigma of 0.04
 Cl2A-C63 \\sim Cl2B-C63A
 with sigma of 0.02
 C60-C58 \\sim C60A-C58A
 with sigma of 0.04
 C59-C58 \\sim C59A-C58A
 with sigma of 0.02
 C57-C61 \\sim C57A-C61A
 with sigma of 0.04
 C61-C62 \\sim C61A-C62A
 with sigma of 0.02
 C59-C61 \\sim C59A-C61A
 with sigma of 0.04
 I1-C59 \\sim I1A-C59A
 with sigma of 0.04
 I1-C61 \\sim I1A-C61A
 with sigma of 0.04
 N1-C62 \\sim N1A-C62A
 with sigma of 0.04
 C57-C56 \\sim C57A-C56A
 with sigma of 0.04
 N1-C58 \\sim N1A-C58A
 with sigma of 0.04
 C57-C62 \\sim C57A-C62A
 with sigma of 0.02
 C57-C58 \\sim C57A-C58A
 with sigma of 0.02
 C60-C62 \\sim C60A-C62A
 with sigma of 0.04
 I1A-C56A \\sim I1-C56
 with sigma of 0.001
 N1-C56 \\sim N1A-C56A
 with sigma of 0.001
 N1A-C57A \\sim N1-C57
 with sigma of 0.001
 C56-C57 \\sim C57A-C56A
 with sigma of 0.001
3. Restrained planarity
 C57A, N1A, C56A, C58A
 with sigma of 0.1
 C59A, I1A, C60A, C61A, C58A, C62A, C57A, N1A, C56A
 with sigma of 0.001
4. Uiso/Uaniso restraints and constraints
C62A \\sim I1A \\sim C60A \\sim C59A \\sim C61A \\sim C58A \\sim C57A \\sim N1A
\\sim C56A: within 2A with sigma of 0.01 and sigma for terminal atoms of 0.02
within 2A
Uanis(C61) \\sim Ueq, Uanis(I1) \\sim Ueq, Uanis(C60) \\sim Ueq, Uanis(C59)
\\sim Ueq, Uanis(C62) \\sim Ueq, Uanis(C58) \\sim Ueq, Uanis(C57) \\sim Ueq,
Uanis(N1) \\sim Ueq, Uanis(C56) \\sim Ueq: with sigma of 0.005 and sigma for
terminal atoms of 0.01
Uanis(C57) \\sim Ueq: with sigma of 0.001 and sigma for terminal atoms of 0.002
Uanis(C63A) \\sim Ueq, Uanis(Cl2B) \\sim Ueq, Uanis(Cl3B) \\sim Ueq,
Uanis(Cl1A) \\sim Ueq, Uanis(C63) \\sim Ueq, Uanis(Cl2A) \\sim Ueq, Uanis(Cl3A)
\\sim Ueq, Uanis(Cl1) \\sim Ueq: with sigma of 0.01 and sigma for terminal
atoms of 0.02
5. Rigid body (RIGU) restrains
 Cl1
 with sigma for 1-2 distances of 0.002 and sigma for 1-3 distances of 0.002
 Cl1, Cl3A, Cl2A
 with sigma for 1-2 distances of 0.002 and sigma for 1-3 distances of 0.002
 C63
 with sigma for 1-2 distances of 0.001 and sigma for 1-3 distances of 0.001
 Cl3A, Cl2A
 with sigma for 1-2 distances of 0.001 and sigma for 1-3 distances of 0.001
 Cl3A, C63, Cl2A, Cl1
 with sigma for 1-2 distances of 0.001 and sigma for 1-3 distances of 0.001
 Cl1, C63
 with sigma for 1-2 distances of 0.001 and sigma for 1-3 distances of 0.001
 O8, C43B, C44B
 with sigma for 1-2 distances of 0.002 and sigma for 1-3 distances of 0.002
 O8, C43A, C44A
 with sigma for 1-2 distances of 0.002 and sigma for 1-3 distances of 0.002
 Cl2A, C63, Cl3A, Cl1
 with sigma for 1-2 distances of 0.001 and sigma for 1-3 distances of 0.001
 C63A, Cl2B, Cl3B, Cl1A
 with sigma for 1-2 distances of 0.001 and sigma for 1-3 distances of 0.001
 C60, I1, C61, C59, C62, C58, C57, N1, C56
 with sigma for 1-2 distances of 0.001 and sigma for 1-3 distances of 0.001
6. Others
 Sof(I1A)=Sof(C57A)=Sof(C58A)=Sof(H58A)=Sof(C59A)=Sof(H59A)=Sof(C60A)=
 Sof(C61A)=Sof(H61A)=Sof(C62A)=Sof(H62A)=Sof(N1A)=Sof(C56A)=1-FVAR(1)
 Sof(I1)=Sof(N1)=Sof(C57)=Sof(C62)=Sof(H62)=Sof(C61)=Sof(H61)=Sof(C60)=
 Sof(C59)=Sof(H59)=Sof(C58)=Sof(H58)=Sof(C56)=FVAR(1)
 Sof(C63A)=Sof(H63A)=Sof(Cl2B)=Sof(Cl3B)=Sof(Cl1A)=1-FVAR(2)
 Sof(Cl2A)=Sof(Cl3A)=Sof(Cl1)=Sof(C63)=Sof(H63)=FVAR(2)
 Fixed Sof: C43A(0.6) H43A(0.6) H43B(0.6) C44A(0.6) H44A(0.6) H44B(0.6)
 H44C(0.6) C43B(0.4) H43C(0.4) H43D(0.4) C44B(0.4) H44D(0.4) H44E(0.4) H44F(0.4)
 Fixed Uiso: I1A(0.06) C57A(0.06) C58A(0.06) C59A(0.06) C60A(0.06) C61A(0.06)
 C62A(0.06) N1A(0.06) C56A(0.06)
7.a Ternary CH refined with riding coordinates:
 C63(H63), C63A(H63A)
7.b Secondary CH2 refined with riding coordinates:
 C52(H52A,H52B), C23(H23A,H23B), C12(H12A,H12B), C34(H34A,H34B), C10(H10A,
 H10B), C19(H19A,H19B), C1(H1A,H1B), C45(H45A,H45B), C30(H30A,H30B), C32(H32A,
 H32B), C54(H54A,H54B), C21(H21A,H21B), C8(H8A,H8B), C41(H41A,H41B), C43A(H43A,
 H43B), C43B(H43C,H43D)
7.c Aromatic/amide H refined with riding coordinates:
 C14(H14), C25(H25), C28(H28), C17(H17), C47(H47), C6(H6), C39(H39), C3(H3),
 C50(H50), C36(H36), C62(H62), C61(H61), C59(H59), C58(H58), C58A(H58A),
 C59A(H59A), C61A(H61A), C62A(H62A)
7.d Fitted hexagon refined as free rotating group:
 C57(C62,C61,C60,C59,C58), C57A(C58A,C59A,C60A,C61A,C62A)
7.e Idealised Me refined as rotating group:
 C53(H53A,H53B,H53C), C55(H55A,H55B,H55C), C11(H11A,H11B,H11C), C33(H33A,H33B,
 H33C), C20(H20A,H20B,H20C), C22(H22A,H22B,H22C), C31(H31A,H31B,H31C), C9(H9A,
 H9B,H9C), C42(H42A,H42B,H42C), C44A(H44A,H44B,H44C), C44B(H44D,H44E,H44F)
;
_olex2_submission_special_instructions 'No special instructions were received'
_oxdiff_exptl_absorpt_empirical_details
;
Empirical correction (ABSPACK) includes:
- Absorption correction using spherical harmonics
- Frame scaling
- Detector area scaling
;

loop_
_space_group_symop_operation_xyz
'x, y, z'
'-x, y+1/2, -z+1/2'
'-x, -y, -z'
'x, -y-1/2, z-1/2'

loop_
_atom_site_label
_atom_site_type_symbol
_atom_site_fract_x
_atom_site_fract_y
_atom_site_fract_z
_atom_site_U_iso_or_equiv
_atom_site_adp_type
_atom_site_occupancy
_atom_site_site_symmetry_order
_atom_site_calc_flag
_atom_site_refinement_flags_posn
_atom_site_refinement_flags_adp
_atom_site_refinement_flags_occupancy
_atom_site_disorder_assembly
_atom_site_disorder_group
I1 I -0.16187(2) 0.79683(2) 0.31842(2) 0.04776(11) Uani 0.9628(11) 1 d D U P A 1
O5 O 0.08717(16) 0.98245(9) 0.35172(7) 0.0241(4) Uani 1 1 d . . . . .
O4 O 0.60445(16) 0.95279(8) 0.43937(7) 0.0227(4) Uani 1 1 d . . . . .
O9 O -0.11327(17) 0.65796(9) 0.18202(7) 0.0260(4) Uani 1 1 d . . . . .
O3 O 0.31381(18) 0.82725(8) 0.51755(8) 0.0235(4) Uani 1 1 d . . . . .
O6 O 0.36140(17) 0.96465(9) 0.23650(7) 0.0245(4) Uani 1 1 d . . . . .
O2 O 0.67467(17) 0.72787(9) 0.47551(8) 0.0266(4) Uani 1 1 d . . . . .
O7 O -0.14754(18) 0.88977(9) 0.14896(8) 0.0301(4) Uani 1 1 d . . . . .
O10 O 0.42859(17) 0.61475(9) 0.28844(8) 0.0281(4) Uani 1 1 d . . . . .
O1 O 0.17254(19) 0.63201(10) 0.40261(9) 0.0370(5) Uani 1 1 d . . . . .
O8 O 0.2292(2) 0.75388(10) 0.12843(11) 0.0452(6) Uani 1 1 d D U . . .
C16 C 0.4153(2) 0.94687(11) 0.44953(9) 0.0164(5) Uani 1 1 d . . . . .
C14 C 0.5782(2) 0.86468(11) 0.48850(9) 0.0173(5) Uani 1 1 d . . . . .
H14 H 0.6602 0.8473 0.4953 0.021 Uiso 1 1 calc R U . . .
C15 C 0.5354(2) 0.92034(11) 0.45977(9) 0.0172(5) Uani 1 1 d . . . . .
C13 C 0.5035(2) 0.83364(11) 0.50765(9) 0.0163(5) Uani 1 1 d . . . . .
C18 C 0.3864(2) 0.86146(11) 0.49970(9) 0.0170(5) Uani 1 1 d . . . . .
C25 C 0.3584(2) 0.98378(11) 0.32281(9) 0.0177(5) Uani 1 1 d . . . . .
H25 H 0.4521 0.9898 0.3427 0.021 Uiso 1 1 calc R U . . .
C29 C 0.1507(2) 0.97887(11) 0.32130(10) 0.0178(5) Uani 1 1 d . . . . .
C26 C 0.2950(2) 0.97059(11) 0.26590(10) 0.0180(5) Uani 1 1 d . . . . .
C28 C 0.0865(2) 0.96772(11) 0.26392(10) 0.0181(5) Uani 1 1 d . . . . .
H28 H -0.0075 0.9629 0.2438 0.022 Uiso 1 1 calc R U . . .
N1 N 0.3676(4) 0.80263(15) 0.31831(15) 0.0466(9) Uani 0.9628(11) 1 d D U P A 1
C27 C 0.1566(2) 0.96356(10) 0.23552(9) 0.0172(5) Uani 1 1 d . . . . .
C24 C 0.2887(2) 0.98837(10) 0.35119(9) 0.0165(5) Uani 1 1 d . . . . .
C51 C 0.0208(2) 0.64538(11) 0.20952(10) 0.0203(5) Uani 1 1 d . . . . .
C49 C 0.2279(2) 0.61256(11) 0.29014(10) 0.0196(5) Uani 1 1 d . . . . .
C38 C 0.0274(2) 0.75803(11) 0.12853(9) 0.0200(5) Uani 1 1 d . . . . .
C17 C 0.3442(2) 0.91747(11) 0.47109(9) 0.0174(5) Uani 1 1 d . . . . .
H17 H 0.2648 0.9361 0.4662 0.021 Uiso 1 1 calc R U . . .
C46 C 0.0871(2) 0.65804(11) 0.18007(10) 0.0208(5) Uani 1 1 d . . . . .
C40 C -0.0542(2) 0.85491(12) 0.14475(10) 0.0210(5) Uani 1 1 d . . . . .
C2 C 0.3645(2) 0.63595(11) 0.39494(10) 0.0195(5) Uani 1 1 d . . . . .
C4 C 0.5503(2) 0.70270(11) 0.45614(10) 0.0199(5) Uani 1 1 d . . . . .
C52 C -0.1865(2) 0.64219(12) 0.20917(10) 0.0236(5) Uani 1 1 d . . . . .
H52A H -0.1522 0.6655 0.2446 0.028 Uiso 1 1 calc R U . . .
H52B H -0.1788 0.5972 0.2176 0.028 Uiso 1 1 calc R U . . .
C23 C 0.3603(2) 1.00432(11) 0.41327(9) 0.0179(5) Uani 1 1 d . . . . .
H23A H 0.4343 1.0334 0.4218 0.021 Uiso 1 1 calc R U . . .
H23B H 0.2975 1.0255 0.4222 0.021 Uiso 1 1 calc R U . . .
C12 C 0.5438(2) 0.76876(11) 0.53124(9) 0.0187(5) Uani 1 1 d . . . . .
H12A H 0.5127 0.7607 0.5581 0.022 Uiso 1 1 calc R U . . .
H12B H 0.6421 0.7652 0.5515 0.022 Uiso 1 1 calc R U . . .
C34 C 0.0848(2) 0.95354(11) 0.17258(10) 0.0199(5) Uani 1 1 d . . . . .
H34A H -0.0024 0.9749 0.1555 0.024 Uiso 1 1 calc R U . . .
H34B H 0.1376 0.9730 0.1575 0.024 Uiso 1 1 calc R U . . .
C10 C 0.7404(3) 0.71636(13) 0.44470(11) 0.0255(5) Uani 1 1 d . . . . .
H10A H 0.6886 0.7342 0.4067 0.031 Uiso 1 1 calc R U . . .
H10B H 0.7496 0.6711 0.4413 0.031 Uiso 1 1 calc R U . . .
C47 C 0.2227(3) 0.64756(12) 0.20616(10) 0.0226(5) Uani 1 1 d . . . . .
H47 H 0.2686 0.6555 0.1864 0.027 Uiso 1 1 calc R U . . .
C19 C 0.2182(3) 0.85875(13) 0.52699(11) 0.0261(5) Uani 1 1 d . . . . .
H19A H 0.1620 0.8276 0.5319 0.031 Uiso 1 1 calc R U . . .
H19B H 0.1596 0.8842 0.4938 0.031 Uiso 1 1 calc R U . . .
C35 C 0.0624(2) 0.88579(11) 0.15562(9) 0.0200(5) Uani 1 1 d . . . . .
C5 C 0.4839(2) 0.72096(11) 0.48449(10) 0.0191(5) Uani 1 1 d . . . . .
C6 C 0.3582(3) 0.69743(12) 0.46648(12) 0.0246(5) Uani 1 1 d . . . . .
H6 H 0.3116 0.7100 0.4849 0.029 Uiso 1 1 calc R U . . .
C37 C 0.1399(3) 0.78955(12) 0.13580(11) 0.0248(5) Uani 1 1 d . . . . .
C39 C -0.0697(2) 0.79211(11) 0.13179(10) 0.0199(5) Uani 1 1 d . . . . .
H39 H -0.1493 0.7719 0.1249 0.024 Uiso 1 1 calc R U . . .
C1 C 0.3041(2) 0.58702(11) 0.34922(10) 0.0203(5) Uani 1 1 d . . . . .
H1A H 0.3764 0.5599 0.3523 0.024 Uiso 1 1 calc R U . . .
H1B H 0.2430 0.5608 0.3557 0.024 Uiso 1 1 calc R U . . .
C7 C 0.2978(3) 0.65583(12) 0.42214(12) 0.0254(5) Uani 1 1 d . . . . .
C3 C 0.4901(2) 0.66058(11) 0.41202(10) 0.0199(5) Uani 1 1 d . . . . .
H3 H 0.5359 0.6484 0.3931 0.024 Uiso 1 1 calc R U . . .
C50 C 0.0912(2) 0.62230(11) 0.26383(10) 0.0214(5) Uani 1 1 d . . . . .
H50 H 0.0450 0.6131 0.2832 0.026 Uiso 1 1 calc R U . . .
C45 C 0.0157(3) 0.68791(12) 0.12247(10) 0.0216(5) Uani 1 1 d . . . . .
H45A H 0.0559 0.6734 0.1003 0.026 Uiso 1 1 calc R U . . .
H45B H -0.0792 0.6757 0.1027 0.026 Uiso 1 1 calc R U . . .
C48 C 0.2938(2) 0.62552(11) 0.26096(11) 0.0221(5) Uani 1 1 d . . . . .
C30 C -0.0546(2) 0.97897(13) 0.32221(11) 0.0234(5) Uani 1 1 d . . . . .
H30A H -0.0847 0.9386 0.3028 0.028 Uiso 1 1 calc R U . . .
H30B H -0.0931 1.0126 0.2942 0.028 Uiso 1 1 calc R U . . .
C36 C 0.1575(2) 0.85202(12) 0.14991(10) 0.0236(5) Uani 1 1 d . . . . .
H36 H 0.2362 0.8723 0.1558 0.028 Uiso 1 1 calc R U . . .
C32 C 0.5029(2) 0.96404(14) 0.26746(11) 0.0274(6) Uani 1 1 d . . . . .
H32A H 0.5349 0.9301 0.2953 0.033 Uiso 1 1 calc R U . . .
H32B H 0.5369 1.0040 0.2873 0.033 Uiso 1 1 calc R U . . .
C53 C -0.3298(3) 0.65948(16) 0.16921(12) 0.0334(6) Uani 1 1 d . . . . .
H53A H -0.3605 0.6381 0.1336 0.050 Uiso 1 1 calc R U . . .
H53B H -0.3365 0.7045 0.1631 0.050 Uiso 1 1 calc R U . . .
H53C H -0.3852 0.6471 0.1851 0.050 Uiso 1 1 calc R U . . .
C54 C 0.5019(3) 0.63826(15) 0.26384(12) 0.0313(6) Uani 1 1 d . . . . .
H54A H 0.4885 0.6837 0.2581 0.038 Uiso 1 1 calc R U . . .
H54B H 0.4717 0.6183 0.2272 0.038 Uiso 1 1 calc R U . . .
C21 C 0.7146(2) 0.92345(13) 0.43904(11) 0.0263(6) Uani 1 1 d . . . . .
H21A H 0.7235 0.9401 0.4077 0.032 Uiso 1 1 calc R U . . .
H21B H 0.6976 0.8783 0.4330 0.032 Uiso 1 1 calc R U . . .
C57 C 0.25805(16) 0.80185(10) 0.31790(8) 0.0309(5) Uani 0.9628(11) 1 d DG U P A 1
C62 C 0.25645(16) 0.81534(11) 0.36666(7) 0.0432(7) Uani 0.9628(11) 1 d DG U P A 1
H62 H 0.3369 0.8255 0.3998 0.052 Uiso 0.9628(11) 1 calc R U P A 1
C61 C 0.1371(2) 0.81405(11) 0.36700(6) 0.0433(7) Uani 0.9628(11) 1 d DG U P A 1
H61 H 0.1360 0.8233 0.4003 0.052 Uiso 0.9628(11) 1 calc R U P A 1
C60 C 0.01941(16) 0.79926(10) 0.31856(8) 0.0335(6) Uani 0.9628(11) 1 d DG U P A 1
C59 C 0.02101(17) 0.78576(10) 0.26979(6) 0.0402(7) Uani 0.9628(11) 1 d DG U P A 1
H59 H -0.0594 0.7756 0.2367 0.048 Uiso 0.9628(11) 1 calc R U P A 1
C58 C 0.1403(2) 0.78705(10) 0.26946(6) 0.0400(7) Uani 0.9628(11) 1 d DG U P A 1
H58 H 0.1414 0.7778 0.2361 0.048 Uiso 0.9628(11) 1 calc R U P A 1
C55 C 0.6464(3) 0.62406(16) 0.30306(12) 0.0347(7) Uani 1 1 d . . . . .
H55A H 0.7000 0.6408 0.2877 0.052 Uiso 1 1 calc R U . . .
H55B H 0.6588 0.5790 0.3076 0.052 Uiso 1 1 calc R U . . .
H55C H 0.6745 0.6432 0.3394 0.052 Uiso 1 1 calc R U . . .
C11 C 0.8753(3) 0.74638(14) 0.47576(12) 0.0319(6) Uani 1 1 d . . . . .
H11A H 0.9203 0.7424 0.4539 0.048 Uiso 1 1 calc R U . . .
H11B H 0.9284 0.7259 0.5120 0.048 Uiso 1 1 calc R U . . .
H11C H 0.8651 0.7905 0.4816 0.048 Uiso 1 1 calc R U . . .
C33 C 0.5509(3) 0.95416(17) 0.22669(13) 0.0373(7) Uani 1 1 d . . . . .
H33A H 0.5215 0.9888 0.2002 0.056 Uiso 1 1 calc R U . . .
H33B H 0.5141 0.9152 0.2064 0.056 Uiso 1 1 calc R U . . .
H33C H 0.6483 0.9520 0.2469 0.056 Uiso 1 1 calc R U . . .
C20 C 0.2829(3) 0.89986(14) 0.57752(14) 0.0368(7) Uani 1 1 d . . . . .
H20A H 0.3335 0.9326 0.5718 0.055 Uiso 1 1 calc R U . . .
H20B H 0.3431 0.8751 0.6103 0.055 Uiso 1 1 calc R U . . .
H20C H 0.2143 0.9188 0.5835 0.055 Uiso 1 1 calc R U . . .
C8 C 0.1033(3) 0.64844(15) 0.43073(16) 0.0396(7) Uani 1 1 d . . . . .
H8A H 0.0803 0.6932 0.4255 0.048 Uiso 1 1 calc R U . . .
H8B H 0.1591 0.6401 0.4712 0.048 Uiso 1 1 calc R U . . .
C22 C 0.8435(3) 0.93413(15) 0.49347(14) 0.0377(7) Uani 1 1 d . . . . .
H22A H 0.9168 0.9135 0.4919 0.056 Uiso 1 1 calc R U . . .
H22B H 0.8354 0.9170 0.5245 0.056 Uiso 1 1 calc R U . . .
H22C H 0.8615 0.9788 0.4992 0.056 Uiso 1 1 calc R U . . .
C41 C -0.2803(3) 0.86595(14) 0.12216(16) 0.0408(8) Uani 1 1 d . . . . .
H41A H -0.2865 0.8305 0.1435 0.049 Uiso 1 1 calc R U . . .
H41B H -0.3072 0.8516 0.0840 0.049 Uiso 1 1 calc R U . . .
C31 C -0.0971(3) 0.98584(17) 0.36525(12) 0.0367(7) Uani 1 1 d . . . . .
H31A H -0.1945 0.9856 0.3467 0.055 Uiso 1 1 calc R U . . .
H31B H -0.0631 1.0252 0.3853 0.055 Uiso 1 1 calc R U . . .
H31C H -0.0613 0.9512 0.3918 0.055 Uiso 1 1 calc R U . . .
C9 C -0.0209(3) 0.60967(18) 0.40619(18) 0.0514(9) Uani 1 1 d . . . . .
H9A H -0.0730 0.6168 0.3659 0.077 Uiso 1 1 calc R U . . .
H9B H -0.0739 0.6212 0.4234 0.077 Uiso 1 1 calc R U . . .
H9C H 0.0033 0.5656 0.4133 0.077 Uiso 1 1 calc R U . . .
C56 C 0.4788(4) 0.80393(19) 0.31761(17) 0.0511(9) Uani 0.9628(11) 1 d D U P A 1
C42 C -0.3678(4) 0.91797(18) 0.1201(2) 0.0579(11) Uani 1 1 d . . . . .
H42A H -0.3636 0.9520 0.0975 0.087 Uiso 1 1 calc R U . . .
H42B H -0.3376 0.9329 0.1580 0.087 Uiso 1 1 calc R U . . .
H42C H -0.4597 0.9031 0.1034 0.087 Uiso 1 1 calc R U . . .
C43A C 0.3289(6) 0.7866(3) 0.1188(3) 0.0422(13) Uani 0.6 1 d D U P B 1
H43A H 0.3461 0.7629 0.0924 0.051 Uiso 0.6 1 calc R U P B 1
H43B H 0.2965 0.8286 0.1032 0.051 Uiso 0.6 1 calc R U P B 1
C44A C 0.4508(7) 0.7909(3) 0.1738(3) 0.0548(15) Uani 0.6 1 d D U P B 1
H44A H 0.5173 0.8159 0.1706 0.082 Uiso 0.6 1 calc R U P B 1
H44B H 0.4862 0.7492 0.1870 0.082 Uiso 0.6 1 calc R U P B 1
H44C H 0.4300 0.8107 0.2004 0.082 Uiso 0.6 1 calc R U P B 1
C43B C 0.3614(10) 0.7780(5) 0.1503(5) 0.048(2) Uani 0.4 1 d D U P B 2
H43C H 0.4277 0.7441 0.1619 0.057 Uiso 0.4 1 calc R U P B 2
H43D H 0.3859 0.8060 0.1824 0.057 Uiso 0.4 1 calc R U P B 2
C44B C 0.3504(13) 0.8132(5) 0.1009(5) 0.070(3) Uani 0.4 1 d D U P B 2
H44D H 0.3156 0.7855 0.0684 0.105 Uiso 0.4 1 calc R U P B 2
H44E H 0.4385 0.8284 0.1098 0.105 Uiso 0.4 1 calc R U P B 2
H44F H 0.2899 0.8485 0.0923 0.105 Uiso 0.4 1 calc R U P B 2
Cl2A Cl 0.3030(3) 1.01001(13) 0.08085(7) 0.0635(8) Uani 0.633(7) 1 d D U P C 1
Cl3A Cl 0.1647(4) 1.07022(13) -0.02600(11) 0.0763(9) Uani 0.633(7) 1 d D U P C 1
Cl1 Cl 0.3385(2) 0.96802(11) -0.00930(9) 0.0615(7) Uani 0.633(7) 1 d D U P C 1
C63 C 0.3138(8) 1.0318(3) 0.0224(2) 0.0554(13) Uani 0.633(7) 1 d D U P C 1
H63 H 0.3902 1.0610 0.0344 0.066 Uiso 0.633(7) 1 calc R U P C 1
I1A I 0.4058(10) 0.80425(15) 0.3170(4) 0.060 Uiso 0.0372(11) 1 d D U P A 2
C57A C -0.0232(14) 0.80271(12) 0.3100(11) 0.060 Uiso 0.0372(11) 1 d DG U P A 2
C58A C -0.014(2) 0.8035(11) 0.2618(11) 0.060 Uiso 0.0372(11) 1 d DG U P A 2
H58A H -0.0924 0.8038 0.2262 0.072 Uiso 0.0372(11) 1 calc R U P A 2
C59A C 0.110(3) 0.8040(10) 0.2658(14) 0.060 Uiso 0.0372(11) 1 d DG U P A 2
H59A H 0.1166 0.8045 0.2329 0.072 Uiso 0.0372(11) 1 calc R U P A 2
C60A C 0.2251(19) 0.80354(15) 0.3179(16) 0.060 Uiso 0.0372(11) 1 d DG U P A 2
C61A C 0.2158(15) 0.8027(11) 0.3660(13) 0.060 Uiso 0.0372(11) 1 d DG U P A 2
H61A H 0.2943 0.8024 0.4016 0.072 Uiso 0.0372(11) 1 calc R U P A 2
C62A C 0.092(2) 0.8023(11) 0.3621(11) 0.060 Uiso 0.0372(11) 1 d DG U P A 2
H62A H 0.0853 0.8017 0.3950 0.072 Uiso 0.0372(11) 1 calc R U P A 2
N1A N -0.1346(12) 0.80232(15) 0.3080(9) 0.060 Uiso 0.0372(11) 1 d D U P A 2
C56A C -0.2423(13) 0.80184(18) 0.3116(11) 0.060 Uiso 0.0372(11) 1 d D U P A 2
C63A C 0.2652(16) 1.0315(8) 0.0266(6) 0.101(3) Uani 0.367(7) 1 d D U P C 2
H63A H 0.3278 1.0652 0.0498 0.121 Uiso 0.367(7) 1 calc R U P C 2
Cl2B Cl 0.3299(10) 0.9907(6) -0.0063(4) 0.163(3) Uani 0.367(7) 1 d D U P C 2
Cl3B Cl 0.1073(8) 1.0634(3) -0.0213(2) 0.0901(18) Uani 0.367(7) 1 d D U P C 2
Cl1A Cl 0.2330(9) 0.9817(4) 0.0685(3) 0.104(2) Uani 0.367(7) 1 d D U P C 2

loop_
_atom_site_aniso_label
_atom_site_aniso_U_11
_atom_site_aniso_U_22
_atom_site_aniso_U_33
_atom_site_aniso_U_23
_atom_site_aniso_U_13
_atom_site_aniso_U_12
I1 0.05485(17) 0.03536(14) 0.04590(15) -0.00184(9) 0.01985(12) -0.01275(9)
O5 0.0121(8) 0.0369(10) 0.0181(8) -0.0014(7) 0.0038(7) -0.0015(7)
O4 0.0155(8) 0.0250(9) 0.0260(9) 0.0087(7) 0.0092(7) 0.0026(7)
O9 0.0152(8) 0.0338(10) 0.0235(9) 0.0060(7) 0.0058(7) 0.0008(7)
O3 0.0254(9) 0.0209(9) 0.0304(9) 0.0008(7) 0.0185(8) -0.0004(7)
O6 0.0150(8) 0.0382(11) 0.0164(8) -0.0020(7) 0.0048(7) -0.0020(7)
O2 0.0167(9) 0.0343(10) 0.0264(9) -0.0115(8) 0.0090(7) -0.0055(7)
O7 0.0199(9) 0.0248(10) 0.0422(11) -0.0100(8) 0.0131(8) -0.0038(7)
O10 0.0157(9) 0.0364(11) 0.0285(10) 0.0062(8) 0.0084(8) 0.0027(7)
O1 0.0218(10) 0.0373(11) 0.0522(13) -0.0213(10) 0.0188(9) -0.0125(8)
O8 0.0357(12) 0.0282(11) 0.0846(17) -0.0130(11) 0.0399(12) -0.0059(9)
C16 0.0135(11) 0.0176(11) 0.0109(10) -0.0023(9) 0.0008(9) -0.0012(9)
C14 0.0119(11) 0.0200(12) 0.0140(10) -0.0021(9) 0.0020(9) 0.0013(9)
C15 0.0130(11) 0.0209(12) 0.0116(10) -0.0005(9) 0.0015(9) -0.0019(9)
C13 0.0142(11) 0.0163(11) 0.0109(10) -0.0031(8) 0.0007(9) -0.0013(9)
C18 0.0159(11) 0.0177(11) 0.0132(10) -0.0033(9) 0.0042(9) -0.0031(9)
C25 0.0111(11) 0.0186(12) 0.0163(11) 0.0024(9) 0.0015(9) -0.0005(9)
C29 0.0157(11) 0.0158(11) 0.0177(11) 0.0021(9) 0.0052(9) 0.0005(9)
C26 0.0148(11) 0.0168(11) 0.0179(11) 0.0008(9) 0.0048(9) -0.0013(9)
C28 0.0109(11) 0.0161(11) 0.0184(11) -0.0002(9) 0.0007(9) -0.0020(9)
N1 0.0447(13) 0.0489(19) 0.0385(16) -0.0008(12) 0.0152(11) 0.0006(10)
C27 0.0168(11) 0.0120(11) 0.0149(11) -0.0006(8) 0.0020(9) -0.0017(8)
C24 0.0146(11) 0.0128(11) 0.0140(11) 0.0017(8) 0.0010(9) 0.0013(8)
C51 0.0155(11) 0.0186(12) 0.0210(12) -0.0028(9) 0.0047(10) -0.0013(9)
C49 0.0188(12) 0.0131(11) 0.0208(12) -0.0028(9) 0.0054(10) -0.0019(9)
C38 0.0198(12) 0.0217(12) 0.0098(10) -0.0011(9) 0.0009(9) -0.0020(9)
C17 0.0115(11) 0.0216(12) 0.0140(10) -0.0036(9) 0.0027(9) 0.0011(9)
C46 0.0207(12) 0.0165(12) 0.0190(12) -0.0039(9) 0.0053(10) -0.0025(9)
C40 0.0157(11) 0.0233(12) 0.0170(11) -0.0037(9) 0.0030(9) -0.0012(9)
C2 0.0177(11) 0.0127(11) 0.0199(11) 0.0012(9) 0.0032(10) 0.0007(9)
C4 0.0155(12) 0.0167(12) 0.0187(12) 0.0013(9) 0.0022(10) 0.0003(9)
C52 0.0180(12) 0.0262(13) 0.0215(12) 0.0021(10) 0.0061(10) -0.0015(10)
C23 0.0134(11) 0.0197(12) 0.0129(11) 0.0001(9) 0.0008(9) 0.0013(9)
C12 0.0163(11) 0.0186(12) 0.0159(11) 0.0013(9) 0.0041(9) 0.0018(9)
C34 0.0179(12) 0.0193(12) 0.0149(11) 0.0005(9) 0.0025(9) -0.0017(9)
C10 0.0206(13) 0.0284(13) 0.0238(13) -0.0038(10) 0.0085(11) -0.0011(10)
C47 0.0204(12) 0.0241(13) 0.0219(12) -0.0018(10) 0.0096(10) -0.0006(10)
C19 0.0190(12) 0.0280(14) 0.0335(14) 0.0081(11) 0.0148(11) 0.0027(10)
C35 0.0175(12) 0.0214(12) 0.0118(10) -0.0013(9) 0.0004(9) -0.0023(9)
C5 0.0173(12) 0.0142(11) 0.0198(11) 0.0018(9) 0.0047(10) 0.0025(9)
C6 0.0202(13) 0.0215(13) 0.0334(14) -0.0062(10) 0.0145(11) -0.0020(10)
C37 0.0204(13) 0.0257(13) 0.0244(13) -0.0026(10) 0.0082(11) -0.0007(10)
C39 0.0133(11) 0.0228(13) 0.0150(11) -0.0020(9) 0.0006(9) -0.0037(9)
C1 0.0174(11) 0.0147(11) 0.0220(12) -0.0003(9) 0.0049(10) -0.0003(9)
C7 0.0179(12) 0.0199(12) 0.0334(14) -0.0037(10) 0.0092(11) -0.0037(10)
C3 0.0178(12) 0.0165(11) 0.0204(12) 0.0015(9) 0.0057(10) 0.0034(9)
C50 0.0179(12) 0.0196(12) 0.0231(12) -0.0007(9) 0.0075(10) -0.0035(9)
C45 0.0218(12) 0.0204(12) 0.0167(11) -0.0030(9) 0.0051(10) -0.0024(10)
C48 0.0168(12) 0.0189(12) 0.0253(13) -0.0017(10) 0.0065(10) 0.0007(9)
C30 0.0135(11) 0.0282(13) 0.0238(12) -0.0001(10) 0.0059(10) -0.0017(10)
C36 0.0161(12) 0.0262(13) 0.0233(12) -0.0035(10) 0.0060(10) -0.0052(10)
C32 0.0148(12) 0.0373(15) 0.0250(13) -0.0021(11) 0.0061(10) 0.0006(11)
C53 0.0179(13) 0.0467(18) 0.0297(14) 0.0078(13) 0.0076(11) 0.0028(12)
C54 0.0214(13) 0.0414(16) 0.0294(14) 0.0005(12) 0.0115(12) -0.0024(12)
C21 0.0196(13) 0.0325(14) 0.0300(14) 0.0071(11) 0.0148(11) 0.0041(11)
C57 0.0371(8) 0.0218(9) 0.0241(8) -0.0005(7) 0.0081(7) -0.0001(7)
C62 0.0442(13) 0.0487(18) 0.0237(11) -0.0095(11) 0.0073(10) -0.0060(12)
C61 0.0465(12) 0.0482(18) 0.0243(12) -0.0115(11) 0.0095(10) -0.0073(11)
C60 0.0446(12) 0.0208(13) 0.0228(10) 0.0008(9) 0.0076(9) -0.0058(10)
C59 0.0473(13) 0.0380(16) 0.0214(11) -0.0040(10) 0.0068(10) -0.0108(11)
C58 0.0475(12) 0.0384(16) 0.0214(11) -0.0035(10) 0.0077(9) -0.0080(10)
C55 0.0194(13) 0.0489(18) 0.0336(15) -0.0042(13) 0.0116(12) -0.0039(12)
C11 0.0203(13) 0.0401(16) 0.0326(14) -0.0099(12) 0.0113(12) -0.0052(12)
C33 0.0238(14) 0.056(2) 0.0317(15) -0.0063(14) 0.0136(12) -0.0019(13)
C20 0.0505(19) 0.0313(15) 0.0459(17) -0.0026(13) 0.0370(16) -0.0002(13)
C8 0.0263(15) 0.0316(16) 0.066(2) -0.0154(15) 0.0273(15) -0.0070(12)
C22 0.0155(13) 0.0375(16) 0.0475(18) 0.0110(13) 0.0065(13) 0.0007(11)
C41 0.0233(14) 0.0293(16) 0.068(2) -0.0056(14) 0.0217(15) -0.0042(12)
C31 0.0198(13) 0.059(2) 0.0301(15) -0.0011(14) 0.0116(12) -0.0025(13)
C9 0.0281(16) 0.054(2) 0.077(3) -0.0240(19) 0.0295(17) -0.0151(15)
C56 0.0454(16) 0.054(2) 0.051(2) 0.0042(17) 0.0222(15) 0.0043(14)
C42 0.0373(19) 0.043(2) 0.105(3) -0.010(2) 0.044(2) 0.0003(15)
C43A 0.043(3) 0.027(3) 0.069(4) -0.005(3) 0.037(3) 0.000(2)
C44A 0.048(3) 0.042(3) 0.077(4) 0.005(3) 0.033(3) -0.004(2)
C43B 0.034(4) 0.045(5) 0.083(6) -0.018(4) 0.044(4) -0.014(3)
C44B 0.116(8) 0.031(4) 0.115(7) -0.022(4) 0.097(6) -0.019(5)
Cl2A 0.0748(15) 0.0697(13) 0.0322(7) 0.0088(7) 0.0166(8) 0.0233(10)
Cl3A 0.105(2) 0.0540(10) 0.0307(9) 0.0040(7) 0.0042(11) 0.0158(12)
Cl1 0.0611(12) 0.0617(12) 0.0640(11) -0.0285(8) 0.0331(9) -0.0232(8)
C63 0.087(3) 0.037(2) 0.0235(17) -0.0088(14) 0.0132(17) -0.0029(19)
C63A 0.104(4) 0.128(5) 0.066(4) 0.045(3) 0.039(3) 0.041(3)
Cl2B 0.210(6) 0.165(6) 0.174(5) 0.038(5) 0.141(5) 0.054(5)
Cl3B 0.114(4) 0.094(3) 0.0383(16) 0.0139(16) 0.020(2) 0.038(3)
Cl1A 0.131(5) 0.121(4) 0.073(3) 0.045(3) 0.059(3) 0.052(4)

loop_
_atom_type_symbol
_atom_type_description
_atom_type_scat_dispersion_real
_atom_type_scat_dispersion_imag
_atom_type_scat_source
C C 0.0181 0.0091 'International Tables Vol C Tables 4.2.6.8 and 6.1.1.4'
H H 0.0000 0.0000 'International Tables Vol C Tables 4.2.6.8 and 6.1.1.4'
Cl Cl 0.3639 0.7018 'International Tables Vol C Tables 4.2.6.8 and 6.1.1.4'
I I -0.3257 6.8362 'International Tables Vol C Tables 4.2.6.8 and 6.1.1.4'
N N 0.0311 0.0180 'International Tables Vol C Tables 4.2.6.8 and 6.1.1.4'
O O 0.0492 0.0322 'International Tables Vol C Tables 4.2.6.8 and 6.1.1.4'

loop_
_exptl_crystal_face_index_h
_exptl_crystal_face_index_k
_exptl_crystal_face_index_l
_exptl_crystal_face_perp_dist
0 4 -5 0.1400
5 -2 -6 0.1918
-5 1 7 0.1999
0 -4 -5 0.1304
0 1 1 0.0927
1 0 4 0.1483
-1 0 -4 0.1703
-1 5 -2 0.2033
5 2 -9 0.1747
-5 -3 10 0.2254
-5 -3 2 0.2126
0 -5 4 0.1726
2 5 0 0.1760
0 -3 5 0.1483
-4 2 9 0.1806
3 -1 -8 0.1852
0 3 -5 0.1441

loop_
_geom_angle_atom_site_label_1
_geom_angle_atom_site_label_2
_geom_angle_atom_site_label_3
_geom_angle
_geom_angle_site_symmetry_1
_geom_angle_site_symmetry_3
_geom_angle_publ_flag
C29 O5 C30 117.78(19) . . ?
C15 O4 C21 118.93(19) . . ?
C51 O9 C52 117.95(19) . . ?
C18 O3 C19 118.66(19) . . ?
C26 O6 C32 117.61(19) . . ?
C4 O2 C10 118.10(19) . . ?
C40 O7 C41 116.9(2) . . ?
C48 O10 C54 117.6(2) . . ?
C7 O1 C8 118.1(2) . . ?
C37 O8 C43A 118.0(3) . . ?
C37 O8 C43B 117.3(5) . . ?
C15 C16 C23 120.9(2) . . ?
C17 C16 C15 118.2(2) . . ?
C17 C16 C23 120.8(2) . . ?
C15 C14 H14 119.3 . . ?
C15 C14 C13 121.4(2) . . ?
C13 C14 H14 119.3 . . ?
O4 C15 C16 115.8(2) . . ?
O4 C15 C14 123.9(2) . . ?
C14 C15 C16 120.3(2) . . ?
C14 C13 C18 118.4(2) . . ?
C14 C13 C12 119.4(2) . . ?
C18 C13 C12 122.0(2) . . ?
O3 C18 C13 115.7(2) . . ?
O3 C18 C17 124.1(2) . . ?
C17 C18 C13 119.9(2) . . ?
C26 C25 H25 119.1 . . ?
C24 C25 H25 119.1 . . ?
C24 C25 C26 121.8(2) . . ?
O5 C29 C28 124.3(2) . . ?
O5 C29 C24 115.9(2) . . ?
C28 C29 C24 119.8(2) . . ?
O6 C26 C25 123.4(2) . . ?
O6 C26 C27 116.6(2) . . ?
C25 C26 C27 119.9(2) . . ?
C29 C28 H28 119.2 . . ?
C27 C28 C29 121.6(2) . . ?
C27 C28 H28 119.2 . . ?
C57 N1 C56 178.7(4) . . ?
C26 C27 C34 120.6(2) . . ?
C28 C27 C26 118.3(2) . . ?
C28 C27 C34 121.1(2) . . ?
C25 C24 C29 118.3(2) . . ?
C25 C24 C23 120.7(2) . . ?
C29 C24 C23 121.0(2) . . ?
O9 C51 C46 116.1(2) . . ?
O9 C51 C50 123.9(2) . . ?
C50 C51 C46 120.1(2) . . ?
C50 C49 C1 121.0(2) . . ?
C48 C49 C1 120.3(2) . . ?
C48 C49 C50 118.7(2) . . ?
C37 C38 C45 121.7(2) . . ?
C39 C38 C37 117.8(2) . . ?
C39 C38 C45 120.2(2) . . ?
C16 C17 C18 121.6(2) . . ?
C16 C17 H17 119.2 . . ?
C18 C17 H17 119.2 . . ?
C51 C46 C45 121.5(2) . . ?
C47 C46 C51 118.6(2) . . ?
C47 C46 C45 119.7(2) . . ?
O7 C40 C35 116.3(2) . . ?
O7 C40 C39 123.3(2) . . ?
C39 C40 C35 120.4(2) . . ?
C7 C2 C1 120.9(2) . . ?
C7 C2 C3 118.1(2) . . ?
C3 C2 C1 121.0(2) . . ?
O2 C4 C5 115.8(2) . . ?
O2 C4 C3 124.5(2) . . ?
C3 C4 C5 119.7(2) . . ?
O9 C52 H52A 110.4 . . ?
O9 C52 H52B 110.4 . . ?
O9 C52 C53 106.4(2) . . ?
H52A C52 H52B 108.6 . . ?
C53 C52 H52A 110.4 . . ?
C53 C52 H52B 110.4 . . ?
C16 C23 C24 111.90(19) . . ?
C16 C23 H23A 109.2 . . ?
C16 C23 H23B 109.2 . . ?
C24 C23 H23A 109.2 . . ?
C24 C23 H23B 109.2 . . ?
H23A C23 H23B 107.9 . . ?
C13 C12 H12A 109.6 . . ?
C13 C12 H12B 109.6 . . ?
C13 C12 C5 110.25(19) . . ?
H12A C12 H12B 108.1 . . ?
C5 C12 H12A 109.6 . . ?
C5 C12 H12B 109.6 . . ?
C27 C34 H34A 108.8 . . ?
C27 C34 H34B 108.8 . . ?
H34A C34 H34B 107.7 . . ?
C35 C34 C27 113.68(19) . . ?
C35 C34 H34A 108.8 . . ?
C35 C34 H34B 108.8 . . ?
O2 C10 H10A 110.2 . . ?
O2 C10 H10B 110.2 . . ?
O2 C10 C11 107.5(2) . . ?
H10A C10 H10B 108.5 . . ?
C11 C10 H10A 110.2 . . ?
C11 C10 H10B 110.2 . . ?
C46 C47 H47 119.3 . . ?
C46 C47 C48 121.4(2) . . ?
C48 C47 H47 119.3 . . ?
O3 C19 H19A 109.2 . . ?
O3 C19 H19B 109.2 . . ?
O3 C19 C20 112.1(2) . . ?
H19A C19 H19B 107.9 . . ?
C20 C19 H19A 109.2 . . ?
C20 C19 H19B 109.2 . . ?
C40 C35 C34 121.5(2) . . ?
C36 C35 C40 117.6(2) . . ?
C36 C35 C34 120.9(2) . . ?
C4 C5 C12 121.3(2) . . ?
C6 C5 C4 118.2(2) . . ?
C6 C5 C12 120.4(2) . . ?
C5 C6 H6 119.0 . . ?
C5 C6 C7 122.0(2) . . ?
C7 C6 H6 119.0 . . ?
O8 C37 C38 115.2(2) . . ?
O8 C37 C36 124.3(2) . . ?
C36 C37 C38 120.5(2) . . ?
C38 C39 C40 121.9(2) . . ?
C38 C39 H39 119.1 . . ?
C40 C39 H39 119.1 . . ?
C49 C1 C2 115.0(2) . . ?
C49 C1 H1A 108.5 . . ?
C49 C1 H1B 108.5 . . ?
C2 C1 H1A 108.5 . . ?
C2 C1 H1B 108.5 . . ?
H1A C1 H1B 107.5 . . ?
O1 C7 C2 116.1(2) . . ?
O1 C7 C6 123.7(2) . . ?
C2 C7 C6 120.2(2) . . ?
C2 C3 C4 121.7(2) . . ?
C2 C3 H3 119.1 . . ?
C4 C3 H3 119.1 . . ?
C51 C50 H50 119.4 . . ?
C49 C50 C51 121.2(2) . . ?
C49 C50 H50 119.4 . . ?
C38 C45 C46 109.43(19) . . ?
C38 C45 H45A 109.8 . . ?
C38 C45 H45B 109.8 . . ?
C46 C45 H45A 109.8 . . ?
C46 C45 H45B 109.8 . . ?
H45A C45 H45B 108.2 . . ?
O10 C48 C49 116.7(2) . . ?
O10 C48 C47 123.2(2) . . ?
C49 C48 C47 120.1(2) . . ?
O5 C30 H30A 110.4 . . ?
O5 C30 H30B 110.4 . . ?
O5 C30 C31 106.4(2) . . ?
H30A C30 H30B 108.6 . . ?
C31 C30 H30A 110.4 . . ?
C31 C30 H30B 110.4 . . ?
C35 C36 H36 119.2 . . ?
C37 C36 C35 121.6(2) . . ?
C37 C36 H36 119.2 . . ?
O6 C32 H32A 110.2 . . ?
O6 C32 H32B 110.2 . . ?
O6 C32 C33 107.4(2) . . ?
H32A C32 H32B 108.5 . . ?
C33 C32 H32A 110.2 . . ?
C33 C32 H32B 110.2 . . ?
C52 C53 H53A 109.5 . . ?
C52 C53 H53B 109.5 . . ?
C52 C53 H53C 109.5 . . ?
H53A C53 H53B 109.5 . . ?
H53A C53 H53C 109.5 . . ?
H53B C53 H53C 109.5 . . ?
O10 C54 H54A 110.2 . . ?
O10 C54 H54B 110.2 . . ?
O10 C54 C55 107.5(2) . . ?
H54A C54 H54B 108.5 . . ?
C55 C54 H54A 110.2 . . ?
C55 C54 H54B 110.2 . . ?
O4 C21 H21A 109.3 . . ?
O4 C21 H21B 109.3 . . ?
O4 C21 C22 111.5(2) . . ?
H21A C21 H21B 108.0 . . ?
C22 C21 H21A 109.3 . . ?
C22 C21 H21B 109.3 . . ?
N1 C57 C62 119.3(2) . . ?
N1 C57 C58 120.6(2) . . ?
C62 C57 C58 120.0 . . ?
C57 C62 H62 120.0 . . ?
C61 C62 C57 120.0 . . ?
C61 C62 H62 120.0 . . ?
C62 C61 H61 120.0 . . ?
C62 C61 C60 120.0 . . ?
C60 C61 H61 120.0 . . ?
C61 C60 I1 120.48(10) . . ?
C61 C60 C59 120.0 . . ?
C59 C60 I1 119.52(10) . . ?
C60 C59 H59 120.0 . . ?
C58 C59 C60 120.0 . . ?
C58 C59 H59 120.0 . . ?
C57 C58 H58 120.0 . . ?
C59 C58 C57 120.0 . . ?
C59 C58 H58 120.0 . . ?
C54 C55 H55A 109.5 . . ?
C54 C55 H55B 109.5 . . ?
C54 C55 H55C 109.5 . . ?
H55A C55 H55B 109.5 . . ?
H55A C55 H55C 109.5 . . ?
H55B C55 H55C 109.5 . . ?
C10 C11 H11A 109.5 . . ?
C10 C11 H11B 109.5 . . ?
C10 C11 H11C 109.5 . . ?
H11A C11 H11B 109.5 . . ?
H11A C11 H11C 109.5 . . ?
H11B C11 H11C 109.5 . . ?
C32 C33 H33A 109.5 . . ?
C32 C33 H33B 109.5 . . ?
C32 C33 H33C 109.5 . . ?
H33A C33 H33B 109.5 . . ?
H33A C33 H33C 109.5 . . ?
H33B C33 H33C 109.5 . . ?
C19 C20 H20A 109.5 . . ?
C19 C20 H20B 109.5 . . ?
C19 C20 H20C 109.5 . . ?
H20A C20 H20B 109.5 . . ?
H20A C20 H20C 109.5 . . ?
H20B C20 H20C 109.5 . . ?
O1 C8 H8A 110.3 . . ?
O1 C8 H8B 110.3 . . ?
O1 C8 C9 107.0(3) . . ?
H8A C8 H8B 108.6 . . ?
C9 C8 H8A 110.3 . . ?
C9 C8 H8B 110.3 . . ?
C21 C22 H22A 109.5 . . ?
C21 C22 H22B 109.5 . . ?
C21 C22 H22C 109.5 . . ?
H22A C22 H22B 109.5 . . ?
H22A C22 H22C 109.5 . . ?
H22B C22 H22C 109.5 . . ?
O7 C41 H41A 110.4 . . ?
O7 C41 H41B 110.4 . . ?
O7 C41 C42 106.7(3) . . ?
H41A C41 H41B 108.6 . . ?
C42 C41 H41A 110.4 . . ?
C42 C41 H41B 110.4 . . ?
C30 C31 H31A 109.5 . . ?
C30 C31 H31B 109.5 . . ?
C30 C31 H31C 109.5 . . ?
H31A C31 H31B 109.5 . . ?
H31A C31 H31C 109.5 . . ?
H31B C31 H31C 109.5 . . ?
C8 C9 H9A 109.5 . . ?
C8 C9 H9B 109.5 . . ?
C8 C9 H9C 109.5 . . ?
H9A C9 H9B 109.5 . . ?
H9A C9 H9C 109.5 . . ?
H9B C9 H9C 109.5 . . ?
C41 C42 H42A 109.5 . . ?
C41 C42 H42B 109.5 . . ?
C41 C42 H42C 109.5 . . ?
H42A C42 H42B 109.5 . . ?
H42A C42 H42C 109.5 . . ?
H42B C42 H42C 109.5 . . ?
O8 C43A H43A 110.5 . . ?
O8 C43A H43B 110.5 . . ?
H43A C43A H43B 108.7 . . ?
C44A C43A O8 106.0(6) . . ?
C44A C43A H43A 110.5 . . ?
C44A C43A H43B 110.5 . . ?
C43A C44A H44A 109.5 . . ?
C43A C44A H44B 109.5 . . ?
C43A C44A H44C 109.5 . . ?
H44A C44A H44B 109.5 . . ?
H44A C44A H44C 109.5 . . ?
H44B C44A H44C 109.5 . . ?
O8 C43B H43C 111.3 . . ?
O8 C43B H43D 111.3 . . ?
O8 C43B C44B 102.2(9) . . ?
H43C C43B H43D 109.2 . . ?
C44B C43B H43C 111.3 . . ?
C44B C43B H43D 111.3 . . ?
C43B C44B H44D 109.5 . . ?
C43B C44B H44E 109.5 . . ?
C43B C44B H44F 109.5 . . ?
H44D C44B H44E 109.5 . . ?
H44D C44B H44F 109.5 . . ?
H44E C44B H44F 109.5 . . ?
Cl2A C63 Cl3A 109.2(4) . . ?
Cl2A C63 H63 108.9 . . ?
Cl3A C63 H63 108.9 . . ?
Cl1 C63 Cl2A 111.4(3) . . ?
Cl1 C63 Cl3A 109.5(3) . . ?
Cl1 C63 H63 108.9 . . ?
C58A C57A C62A 120.0 . . ?
N1A C57A C58A 121.8(14) . . ?
N1A C57A C62A 118.2(14) . . ?
C57A C58A H58A 120.0 . . ?
C59A C58A C57A 120.0 . . ?
C59A C58A H58A 120.0 . . ?
C58A C59A H59A 120.0 . . ?
C60A C59A C58A 120.0 . . ?
C60A C59A H59A 120.0 . . ?
C59A C60A I1A 115.5(17) . . ?
C61A C60A I1A 124.5(17) . . ?
C61A C60A C59A 120.0 . . ?
C60A C61A H61A 120.0 . . ?
C62A C61A C60A 120.0 . . ?
C62A C61A H61A 120.0 . . ?
C57A C62A H62A 120.0 . . ?
C61A C62A C57A 120.0 . . ?
C61A C62A H62A 120.0 . . ?
C57A N1A C56A 174.0(14) . . ?
Cl2B C63A H63A 110.3 . . ?
Cl2B C63A Cl3B 111.7(9) . . ?
Cl2B C63A Cl1A 109.8(10) . . ?
Cl3B C63A H63A 110.3 . . ?
Cl1A C63A H63A 110.3 . . ?
Cl1A C63A Cl3B 104.4(8) . . ?

loop_
_geom_bond_atom_site_label_1
_geom_bond_atom_site_label_2
_geom_bond_distance
_geom_bond_site_symmetry_2
_geom_bond_publ_flag
I1 C60 2.1029(16) . ?
O5 C29 1.371(3) . ?
O5 C30 1.427(3) . ?
O4 C15 1.380(3) . ?
O4 C21 1.431(3) . ?
O9 C51 1.374(3) . ?
O9 C52 1.429(3) . ?
O3 C18 1.384(3) . ?
O3 C19 1.432(3) . ?
O6 C26 1.379(3) . ?
O6 C32 1.423(3) . ?
O2 C4 1.374(3) . ?
O2 C10 1.422(3) . ?
O7 C40 1.370(3) . ?
O7 C41 1.429(3) . ?
O10 C48 1.374(3) . ?
O10 C54 1.422(3) . ?
O1 C7 1.372(3) . ?
O1 C8 1.415(4) . ?
O8 C37 1.385(3) . ?
O8 C43A 1.488(7) . ?
O8 C43B 1.436(9) . ?
C16 C15 1.398(3) . ?
C16 C17 1.390(3) . ?
C16 C23 1.518(3) . ?
C14 H14 0.9500 . ?
C14 C15 1.386(3) . ?
C14 C13 1.392(3) . ?
C13 C18 1.398(3) . ?
C13 C12 1.513(3) . ?
C18 C17 1.390(3) . ?
C25 H25 0.9500 . ?
C25 C26 1.394(3) . ?
C25 C24 1.385(3) . ?
C29 C28 1.397(3) . ?
C29 C24 1.402(3) . ?
C26 C27 1.399(3) . ?
C28 H28 0.9500 . ?
C28 C27 1.389(3) . ?
N1 C57 1.266(5) . ?
N1 C56 1.302(7) . ?
C27 C34 1.524(3) . ?
C24 C23 1.527(3) . ?
C51 C46 1.399(4) . ?
C51 C50 1.395(4) . ?
C49 C1 1.520(3) . ?
C49 C50 1.391(3) . ?
C49 C48 1.391(4) . ?
C38 C37 1.395(4) . ?
C38 C39 1.385(4) . ?
C38 C45 1.517(3) . ?
C17 H17 0.9500 . ?
C46 C47 1.384(4) . ?
C46 C45 1.523(3) . ?
C40 C35 1.398(4) . ?
C40 C39 1.387(4) . ?
C2 C1 1.521(3) . ?
C2 C7 1.391(4) . ?
C2 C3 1.392(3) . ?
C4 C5 1.404(4) . ?
C4 C3 1.396(3) . ?
C52 H52A 0.9900 . ?
C52 H52B 0.9900 . ?
C52 C53 1.512(3) . ?
C23 H23A 0.9900 . ?
C23 H23B 0.9900 . ?
C12 H12A 0.9900 . ?
C12 H12B 0.9900 . ?
C12 C5 1.522(3) . ?
C34 H34A 0.9900 . ?
C34 H34B 0.9900 . ?
C34 C35 1.514(3) . ?
C10 H10A 0.9900 . ?
C10 H10B 0.9900 . ?
C10 C11 1.504(4) . ?
C47 H47 0.9500 . ?
C47 C48 1.398(4) . ?
C19 H19A 0.9900 . ?
C19 H19B 0.9900 . ?
C19 C20 1.501(4) . ?
C35 C36 1.396(4) . ?
C5 C6 1.381(4) . ?
C6 H6 0.9500 . ?
C6 C7 1.392(4) . ?
C37 C36 1.387(4) . ?
C39 H39 0.9500 . ?
C1 H1A 0.9900 . ?
C1 H1B 0.9900 . ?
C3 H3 0.9500 . ?
C50 H50 0.9500 . ?
C45 H45A 0.9900 . ?
C45 H45B 0.9900 . ?
C30 H30A 0.9900 . ?
C30 H30B 0.9900 . ?
C30 C31 1.508(4) . ?
C36 H36 0.9500 . ?
C32 H32A 0.9900 . ?
C32 H32B 0.9900 . ?
C32 C33 1.503(4) . ?
C53 H53A 0.9800 . ?
C53 H53B 0.9800 . ?
C53 H53C 0.9800 . ?
C54 H54A 0.9900 . ?
C54 H54B 0.9900 . ?
C54 C55 1.504(4) . ?
C21 H21A 0.9900 . ?
C21 H21B 0.9900 . ?
C21 C22 1.518(4) . ?
C57 C62 1.3900 . ?
C57 C58 1.3900 . ?
C62 H62 0.9500 . ?
C62 C61 1.3900 . ?
C61 H61 0.9500 . ?
C61 C60 1.3900 . ?
C60 C59 1.3900 . ?
C59 H59 0.9500 . ?
C59 C58 1.3900 . ?
C58 H58 0.9500 . ?
C55 H55A 0.9800 . ?
C55 H55B 0.9800 . ?
C55 H55C 0.9800 . ?
C11 H11A 0.9800 . ?
C11 H11B 0.9800 . ?
C11 H11C 0.9800 . ?
C33 H33A 0.9800 . ?
C33 H33B 0.9800 . ?
C33 H33C 0.9800 . ?
C20 H20A 0.9800 . ?
C20 H20B 0.9800 . ?
C20 H20C 0.9800 . ?
C8 H8A 0.9900 . ?
C8 H8B 0.9900 . ?
C8 C9 1.502(4) . ?
C22 H22A 0.9800 . ?
C22 H22B 0.9800 . ?
C22 H22C 0.9800 . ?
C41 H41A 0.9900 . ?
C41 H41B 0.9900 . ?
C41 C42 1.494(4) . ?
C31 H31A 0.9800 . ?
C31 H31B 0.9800 . ?
C31 H31C 0.9800 . ?
C9 H9A 0.9800 . ?
C9 H9B 0.9800 . ?
C9 H9C 0.9800 . ?
C42 H42A 0.9800 . ?
C42 H42B 0.9800 . ?
C42 H42C 0.9800 . ?
C43A H43A 0.9900 . ?
C43A H43B 0.9900 . ?
C43A C44A 1.474(9) . ?
C44A H44A 0.9800 . ?
C44A H44B 0.9800 . ?
C44A H44C 0.9800 . ?
C43B H43C 0.9900 . ?
C43B H43D 0.9900 . ?
C43B C44B 1.512(13) . ?
C44B H44D 0.9800 . ?
C44B H44E 0.9800 . ?
C44B H44F 0.9800 . ?
Cl2A C63 1.748(6) . ?
Cl3A C63 1.776(7) . ?
Cl1 C63 1.728(6) . ?
C63 H63 1.0000 . ?
I1A C60A 2.110(4) . ?
C57A C58A 1.3900 . ?
C57A C62A 1.3900 . ?
C57A N1A 1.267(5) . ?
C58A H58A 0.9500 . ?
C58A C59A 1.3900 . ?
C59A H59A 0.9500 . ?
C59A C60A 1.3900 . ?
C60A C61A 1.3900 . ?
C61A H61A 0.9500 . ?
C61A C62A 1.3900 . ?
C62A H62A 0.9500 . ?
N1A C56A 1.303(7) . ?
C63A H63A 1.0000 . ?
C63A Cl2B 1.687(14) . ?
C63A Cl3B 1.776(13) . ?
C63A Cl1A 1.751(14) . ?

loop_
_geom_torsion_atom_site_label_1
_geom_torsion_atom_site_label_2
_geom_torsion_atom_site_label_3
_geom_torsion_atom_site_label_4
_geom_torsion
_geom_torsion_site_symmetry_1
_geom_torsion_site_symmetry_2
_geom_torsion_site_symmetry_3
_geom_torsion_site_symmetry_4
_geom_torsion_publ_flag
I1 C60 C59 C58 -179.82(14) . . . . ?
O5 C29 C28 C27 -178.9(2) . . . . ?
O5 C29 C24 C25 178.4(2) . . . . ?
O5 C29 C24 C23 -2.4(3) . . . . ?
O9 C51 C46 C47 178.6(2) . . . . ?
O9 C51 C46 C45 3.8(3) . . . . ?
O9 C51 C50 C49 -177.7(2) . . . . ?
O3 C18 C17 C16 -173.8(2) . . . . ?
O6 C26 C27 C28 178.5(2) . . . . ?
O6 C26 C27 C34 -3.3(3) . . . . ?
O2 C4 C5 C12 3.7(3) . . . . ?
O2 C4 C5 C6 179.5(2) . . . . ?
O2 C4 C3 C2 178.9(2) . . . . ?
O7 C40 C35 C34 1.6(3) . . . . ?
O7 C40 C35 C36 -178.0(2) . . . . ?
O7 C40 C39 C38 -179.2(2) . . . . ?
O8 C37 C36 C35 178.7(3) . . . . ?
C14 C13 C18 O3 177.47(19) . . . . ?
C14 C13 C18 C17 2.8(3) . . . . ?
C14 C13 C12 C5 -85.7(3) . . . . ?
C15 O4 C21 C22 -88.5(3) . . . . ?
C15 C16 C17 C18 -3.3(3) . . . . ?
C15 C16 C23 C24 80.7(3) . . . . ?
C15 C14 C13 C18 -3.1(3) . . . . ?
C15 C14 C13 C12 171.1(2) . . . . ?
C13 C14 C15 O4 -179.3(2) . . . . ?
C13 C14 C15 C16 0.3(3) . . . . ?
C13 C18 C17 C16 0.4(3) . . . . ?
C13 C12 C5 C4 88.2(3) . . . . ?
C13 C12 C5 C6 -87.5(3) . . . . ?
C18 O3 C19 C20 -70.4(3) . . . . ?
C18 C13 C12 C5 88.4(3) . . . . ?
C25 C26 C27 C28 -2.4(3) . . . . ?
C25 C26 C27 C34 175.8(2) . . . . ?
C25 C24 C23 C16 -86.8(3) . . . . ?
C29 O5 C30 C31 -178.5(2) . . . . ?
C29 C28 C27 C26 0.3(3) . . . . ?
C29 C28 C27 C34 -177.9(2) . . . . ?
C29 C24 C23 C16 94.1(3) . . . . ?
C26 O6 C32 C33 177.4(2) . . . . ?
C26 C25 C24 C29 0.5(4) . . . . ?
C26 C25 C24 C23 -178.6(2) . . . . ?
C26 C27 C34 C35 93.9(3) . . . . ?
C28 C29 C24 C25 -2.6(3) . . . . ?
C28 C29 C24 C23 176.5(2) . . . . ?
C28 C27 C34 C35 -87.9(3) . . . . ?
N1 C57 C62 C61 -179.3(2) . . . . ?
N1 C57 C58 C59 179.3(3) . . . . ?
C27 C34 C35 C40 91.5(3) . . . . ?
C27 C34 C35 C36 -89.0(3) . . . . ?
C24 C25 C26 O6 -178.9(2) . . . . ?
C24 C25 C26 C27 2.1(4) . . . . ?
C24 C29 C28 C27 2.3(4) . . . . ?
C51 O9 C52 C53 -178.6(2) . . . . ?
C51 C46 C47 C48 -0.8(4) . . . . ?
C51 C46 C45 C38 90.0(3) . . . . ?
C38 C37 C36 C35 -2.0(4) . . . . ?
C17 C16 C15 O4 -177.44(19) . . . . ?
C17 C16 C15 C14 2.9(3) . . . . ?
C17 C16 C23 C24 -96.1(3) . . . . ?
C46 C51 C50 C49 1.3(4) . . . . ?
C46 C47 C48 O10 -179.7(2) . . . . ?
C46 C47 C48 C49 1.2(4) . . . . ?
C40 O7 C41 C42 -166.1(3) . . . . ?
C40 C35 C36 C37 -2.1(4) . . . . ?
C4 O2 C10 C11 -177.6(2) . . . . ?
C4 C5 C6 C7 1.1(4) . . . . ?
C52 O9 C51 C46 176.2(2) . . . . ?
C52 O9 C51 C50 -4.8(4) . . . . ?
C23 C16 C15 O4 5.8(3) . . . . ?
C23 C16 C15 C14 -173.9(2) . . . . ?
C23 C16 C17 C18 173.5(2) . . . . ?
C12 C13 C18 O3 3.4(3) . . . . ?
C12 C13 C18 C17 -171.3(2) . . . . ?
C12 C5 C6 C7 177.0(2) . . . . ?
C34 C35 C36 C37 178.3(2) . . . . ?
C10 O2 C4 C5 -173.3(2) . . . . ?
C10 O2 C4 C3 7.9(4) . . . . ?
C47 C46 C45 C38 -84.7(3) . . . . ?
C19 O3 C18 C13 160.9(2) . . . . ?
C19 O3 C18 C17 -24.6(3) . . . . ?
C35 C40 C39 C38 -0.7(4) . . . . ?
C5 C4 C3 C2 0.2(4) . . . . ?
C5 C6 C7 O1 -179.2(3) . . . . ?
C5 C6 C7 C2 0.9(4) . . . . ?
C37 O8 C43A C44A 95.8(5) . . . . ?
C37 O8 C43B C44B -91.8(7) . . . . ?
C37 C38 C39 C40 -3.4(4) . . . . ?
C37 C38 C45 C46 82.9(3) . . . . ?
C39 C38 C37 O8 -175.9(2) . . . . ?
C39 C38 C37 C36 4.7(4) . . . . ?
C39 C38 C45 C46 -91.5(3) . . . . ?
C39 C40 C35 C34 -177.0(2) . . . . ?
C39 C40 C35 C36 3.4(4) . . . . ?
C1 C49 C50 C51 -179.6(2) . . . . ?
C1 C49 C48 O10 -0.7(3) . . . . ?
C1 C49 C48 C47 178.4(2) . . . . ?
C1 C2 C7 O1 -4.3(4) . . . . ?
C1 C2 C7 C6 175.6(2) . . . . ?
C1 C2 C3 C4 -176.1(2) . . . . ?
C7 O1 C8 C9 -172.3(3) . . . . ?
C7 C2 C1 C49 95.4(3) . . . . ?
C7 C2 C3 C4 1.8(4) . . . . ?
C3 C2 C1 C49 -86.8(3) . . . . ?
C3 C2 C7 O1 177.8(2) . . . . ?
C3 C2 C7 C6 -2.4(4) . . . . ?
C3 C4 C5 C12 -177.5(2) . . . . ?
C3 C4 C5 C6 -1.6(4) . . . . ?
C50 C51 C46 C47 -0.4(4) . . . . ?
C50 C51 C46 C45 -175.2(2) . . . . ?
C50 C49 C1 C2 -93.3(3) . . . . ?
C50 C49 C48 O10 -179.5(2) . . . . ?
C50 C49 C48 C47 -0.3(4) . . . . ?
C45 C38 C37 O8 9.6(4) . . . . ?
C45 C38 C37 C36 -169.9(2) . . . . ?
C45 C38 C39 C40 171.2(2) . . . . ?
C45 C46 C47 C48 174.1(2) . . . . ?
C48 O10 C54 C55 176.6(2) . . . . ?
C48 C49 C1 C2 88.0(3) . . . . ?
C48 C49 C50 C51 -0.8(4) . . . . ?
C30 O5 C29 C28 -4.7(3) . . . . ?
C30 O5 C29 C24 174.2(2) . . . . ?
C32 O6 C26 C25 8.4(3) . . . . ?
C32 O6 C26 C27 -172.5(2) . . . . ?
C54 O10 C48 C49 -168.5(2) . . . . ?
C54 O10 C48 C47 12.4(4) . . . . ?
C21 O4 C15 C16 -168.6(2) . . . . ?
C21 O4 C15 C14 11.0(3) . . . . ?
C57 C62 C61 C60 0.0 . . . . ?
C62 C57 C58 C59 0.0 . . . . ?
C62 C61 C60 I1 179.82(14) . . . . ?
C62 C61 C60 C59 0.0 . . . . ?
C61 C60 C59 C58 0.0 . . . . ?
C60 C59 C58 C57 0.0 . . . . ?
C58 C57 C62 C61 0.0 . . . . ?
C8 O1 C7 C2 176.9(3) . . . . ?
C8 O1 C7 C6 -3.0(4) . . . . ?
C41 O7 C40 C35 161.3(3) . . . . ?
C41 O7 C40 C39 -20.1(4) . . . . ?
C43A O8 C37 C38 162.2(4) . . . . ?
C43A O8 C37 C36 -18.4(5) . . . . ?
C43B O8 C37 C38 -162.8(6) . . . . ?
C43B O8 C37 C36 16.6(7) . . . . ?
I1A C60A C61A C62A 180.0 . . . . ?
C57A C58A C59A C60A 0.0 . . . . ?
C58A C57A C62A C61A 0.0 . . . . ?
C58A C59A C60A I1A 180.0 . . . . ?
C58A C59A C60A C61A 0.0 . . . . ?
C59A C60A C61A C62A 0.0 . . . . ?
C60A C61A C62A C57A 0.0 . . . . ?
C62A C57A C58A C59A 0.0 . . . . ?
N1A C57A C58A C59A 180.0 . . . . ?
N1A C57A C62A C61A 180.0 . . . . ?
